data_7247809
loop_
_publ_author_name
'Pradhan, Abinash'
'Sahoo, Sanand'
'Samal, Saroj L.'

_publ_section_title
;
 (C2H5NH3)2BiCl5&#x2212;xBrx perovskites containing 1D chains: effect of
 Br substitution on their structural and optical properties
;
_journal_issue 3
_journal_name_full CrystEngComm
_journal_page_first 312
_journal_page_last 323
_journal_paper_doi 10.1039/D3CE01019H
_journal_volume 26
_journal_year 2024
_chemical_formula_moiety 'Bi2 Cl10, 4(C2 N), [+ solvents]'
_chemical_formula_sum 'C4 H16 Bi Cl5 N2'
_chemical_formula_weight 478.42
_space_group_crystal_system orthorhombic
_space_group_IT_number 41
_space_group_name_Hall 'A 2 -2ab'
_space_group_name_H-M_alt 'A e a 2'
_atom_sites_solution_hydrogens geom
_atom_sites_solution_primary dual
_audit_creation_date 2023-06-01
_audit_creation_method
;
Olex2 1.5-alpha
(compiled 2021.06.29 svn.r12e2184c for OlexSys, GUI svn.r6374)
;
_audit_update_record
;
2023-10-09 deposited with the CCDC.	2023-12-01 downloaded from the CCDC.
;
_cell_angle_alpha 90
_cell_angle_beta 90
_cell_angle_gamma 90
_cell_formula_units_Z 8
_cell_length_a 17.5689(7)
_cell_length_b 21.6639(9)
_cell_length_c 7.4870(3)
_cell_measurement_reflns_used 5943
_cell_measurement_temperature 90(2)
_cell_measurement_theta_max 26.9960
_cell_measurement_theta_min 1.8420
_cell_volume 2849.6(2)
_computing_cell_refinement 'CrysAlisPro 1.171.41.93a (Rigaku OD, 2020)'
_computing_data_collection 'CrysAlisPro 1.171.41.93a (Rigaku OD, 2020)'
_computing_data_reduction 'CrysAlisPro 1.171.41.93a (Rigaku OD, 2020)'
_computing_molecular_graphics 'Olex2 1.5-alpha (Dolomanov et al., 2009)'
_computing_publication_material 'Olex2 1.5-alpha (Dolomanov et al., 2009)'
_computing_structure_refinement 'SHELXL 2018/3 (Sheldrick, 2015)'
_computing_structure_solution 'SHELXT 2018/2 (Sheldrick, 2018)'
_diffrn_ambient_temperature 90(2)
_diffrn_detector 'Hybrid Pixel Array Detector'
_diffrn_detector_area_resol_mean 10.0000
_diffrn_measured_fraction_theta_full 1.000
_diffrn_measured_fraction_theta_max 0.974
_diffrn_measurement_details
;
List of Runs (angles in degrees, time in seconds):

  # Type    Start    End  Width  t~exp~   \w     \q     \k     \f   Frames
#--------------------------------------------------------------------------
  1  \w     47.00  93.00   0.50   34.50    --   10.00   5.00   8.00   92
  2  \w    -32.00  -7.00   0.50   34.50    --  -10.20  -5.00-169.00   50
  3  \w     65.00  91.00   0.50   34.50    --   10.00  77.00 -90.00   52
  4  \w    -12.00  29.00   0.50   34.50    --   10.00  77.00  60.00   82
  5  \w    -13.00  16.00   0.50   34.50    --  -10.20 -82.00  30.00   58
  6  \w    -99.00   8.00   0.50   34.50    --  -10.20 -82.00  90.00  214
  7  \w    -82.00  13.00   0.50   34.50    --  -10.20 -57.00 120.00  190
  8  \w    -81.00 -55.00   0.50   34.50    --  -10.20 -82.00  30.00   52
;
_diffrn_measurement_device 'four-circle diffractometer'
_diffrn_measurement_device_type 'XtaLAB Pro II AFC12 (RINC): Kappa single'
_diffrn_measurement_method '\w scans'
_diffrn_orient_matrix_type 'CrysAlisPro convention (1999,Acta A55,543-557)'
_diffrn_orient_matrix_UB_11 -0.0007890000
_diffrn_orient_matrix_UB_12 -0.0316279000
_diffrn_orient_matrix_UB_13 -0.0103393000
_diffrn_orient_matrix_UB_21 0.0059838000
_diffrn_orient_matrix_UB_22 0.0083617000
_diffrn_orient_matrix_UB_23 -0.0389741000
_diffrn_orient_matrix_UB_31 0.0945467000
_diffrn_orient_matrix_UB_32 -0.0007837000
_diffrn_orient_matrix_UB_33 0.0023876000
_diffrn_radiation_monochromator mirror
_diffrn_radiation_probe x-ray
_diffrn_radiation_type 'Mo K\a'
_diffrn_radiation_wavelength 0.71073
_diffrn_reflns_av_R_equivalents 0.0369
_diffrn_reflns_av_unetI/netI 0.0345
_diffrn_reflns_Laue_measured_fraction_full 1.000
_diffrn_reflns_Laue_measured_fraction_max 0.974
_diffrn_reflns_limit_h_max 22
_diffrn_reflns_limit_h_min -21
_diffrn_reflns_limit_k_max 25
_diffrn_reflns_limit_k_min -26
_diffrn_reflns_limit_l_max 5
_diffrn_reflns_limit_l_min -9
_diffrn_reflns_number 9149
_diffrn_reflns_point_group_measured_fraction_full 1.000
_diffrn_reflns_point_group_measured_fraction_max 0.974
_diffrn_reflns_theta_full 25.242
_diffrn_reflns_theta_max 26.863
_diffrn_reflns_theta_min 1.880
_diffrn_source 'micro-focus sealed X-ray tube'
_diffrn_source_type 'Rigaku (Mo) X-ray Source'
_exptl_absorpt_coefficient_mu 13.275
_exptl_absorpt_correction_T_max 1.00000
_exptl_absorpt_correction_T_min 0.28963
_exptl_absorpt_correction_type multi-scan
_exptl_absorpt_process_details
;
CrysAlisPro 1.171.41.93a (Rigaku Oxford Diffraction, 2020)
Empirical absorption correction using spherical harmonics,
implemented in SCALE3 ABSPACK scaling algorithm.
;
_exptl_crystal_density_diffrn 2.230
_exptl_crystal_description crystalline
_exptl_crystal_F_000 1776
_exptl_crystal_size_max 0.15
_exptl_crystal_size_mid 0.13
_exptl_crystal_size_min 0.10
_refine_diff_density_max 1.539
_refine_diff_density_min -1.195
_refine_diff_density_rms 0.173
_refine_ls_abs_structure_details
;
 Refined as a perfect inversion twin.
;
_refine_ls_extinction_method none
_refine_ls_goodness_of_fit_ref 1.021
_refine_ls_hydrogen_treatment constr
_refine_ls_matrix_type full
_refine_ls_number_parameters 106
_refine_ls_number_reflns 2295
_refine_ls_number_restraints 22
_refine_ls_restrained_S_all 1.026
_refine_ls_R_factor_all 0.0342
_refine_ls_R_factor_gt 0.0272
_refine_ls_shift/su_max 0.001
_refine_ls_shift/su_mean 0.000
_refine_ls_structure_factor_coef Fsqd
_refine_ls_weighting_details 'w=1/[\s^2^(Fo^2^)+(0.0280P)^2^+27.0003P] where P=(Fo^2^+2Fc^2^)/3'
_refine_ls_weighting_scheme calc
_refine_ls_wR_factor_gt 0.0598
_refine_ls_wR_factor_ref 0.0621
_reflns_Friedel_coverage 0.852
_reflns_Friedel_fraction_full 1.000
_reflns_Friedel_fraction_max 0.975
_reflns_number_gt 2065
_reflns_number_total 2295
_reflns_threshold_expression 'I > 2\s(I)'
_cod_data_source_file d3ce01019h2.cif
_cod_data_source_block ab313_lt_040322
_cod_depositor_comments 'Adding full bibliography for 7247803--7247812.cif.'
_cod_original_sg_symbol_Hall 'A 2 -2ac'
_cod_database_code 7247809
_shelx_shelxl_version_number 2018/3
_chemical_oxdiff_formula (C2H5NH3)2BiCl5
_shelx_space_group_comment
;
The symmetry employed for this shelxl refinement is uniquely defined
by the following loop, which should always be used as a source of
symmetry information in preference to the above space-group names.
They are only intended as comments.
;
_reflns_odcompleteness_completeness 99.64
_reflns_odcompleteness_iscentric 1
_reflns_odcompleteness_theta 26.32
_olex2_refinement_description
;
1. Fixed Uiso
 At 1.2 times of:
  All C(H,H) groups, All N(H,H,H) groups
 At 1.5 times of:
  All C(H,H,H) groups
2. Uiso/Uaniso restraints and constraints
N2 \\sim C3 \\sim C4: within 2A with sigma of 0.02 and sigma for terminal atoms
of 0.04 within 2A
3. Rigid body (RIGU) restrains
 N2, C3, C4
 with sigma for 1-2 distances of 0.01 and sigma for 1-3 distances of 0.01
4.a Free rotating group:
 C4(C3,N2)
4.b Secondary CH2 refined with riding coordinates:
 C1(H1D,H1E), C3(H3A,H3B)
4.c Me refined with riding coordinates:
 N1(H1A,H1B,H1C), C2(H2A,H2B,H2C), C4(H4A,H4B,H4C), N2(H2D,H2E,H2F)
;
_olex2_submission_special_instructions 'No special instructions were received'
_oxdiff_exptl_absorpt_empirical_details
;
Empirical correction (ABSPACK) includes:
- Absorption correction using spherical harmonics
- Frame scaling
;
_oxdiff_exptl_absorpt_empirical_full_max 2.151
_oxdiff_exptl_absorpt_empirical_full_min 0.524

loop_
_space_group_symop_operation_xyz
'x, y, z'
'-x, -y, z'
'x+1/2, -y+1/2, z'
'-x+1/2, y+1/2, z'
'x, y+1/2, z+1/2'
'-x, -y+1/2, z+1/2'
'x+1/2, -y+1, z+1/2'
'-x+1/2, y+1, z+1/2'

loop_
_atom_site_label
_atom_site_type_symbol
_atom_site_fract_x
_atom_site_fract_y
_atom_site_fract_z
_atom_site_U_iso_or_equiv
_atom_site_adp_type
_atom_site_occupancy
_atom_site_site_symmetry_order
_atom_site_calc_flag
_atom_site_refinement_flags_posn
_atom_site_refinement_flags_adp
_atom_site_refinement_flags_occupancy
_atom_site_disorder_assembly
_atom_site_disorder_group
Bi1 Bi 0.63322(2) 0.63702(2) 0.63507(6) 0.01528(11) Uani 1 1 d . . . . .
Cl1 Cl 0.52662(15) 0.62159(15) 0.8595(4) 0.0219(7) Uani 1 1 d . . . . .
Cl2 Cl 0.54935(16) 0.6140(2) 0.3580(4) 0.0342(8) Uani 1 1 d . . . . .
Cl3 Cl 0.59224(13) 0.75552(12) 0.5925(3) 0.0215(6) Uani 1 1 d . . . . .
Cl4 Cl 0.72653(14) 0.66254(13) 0.9362(4) 0.0262(6) Uani 1 1 d . . . . .
Cl5 Cl 0.67116(15) 0.51598(11) 0.6655(6) 0.0404(11) Uani 1 1 d . . . . .
N1 N 0.5941(4) 0.7425(4) 0.1553(15) 0.029(2) Uani 1 1 d . . . . .
H1A H 0.550787 0.729725 0.105833 0.035 Uiso 1 1 calc R U . . .
H1B H 0.630330 0.714547 0.136055 0.035 Uiso 1 1 calc R U . . .
H1C H 0.587417 0.747300 0.272289 0.035 Uiso 1 1 calc R U . . .
C2 C 0.6913(5) 0.8241(5) 0.160(2) 0.033(3) Uani 1 1 d . . . . .
H2A H 0.705617 0.862720 0.106684 0.050 Uiso 1 1 calc R U . . .
H2B H 0.684348 0.829488 0.285861 0.050 Uiso 1 1 calc R U . . .
H2C H 0.730636 0.794158 0.138912 0.050 Uiso 1 1 calc R U . . .
C1 C 0.6167(6) 0.8015(5) 0.0758(16) 0.030(3) Uani 1 1 d . . . . .
H1D H 0.576996 0.831839 0.095240 0.036 Uiso 1 1 calc R U . . .
H1E H 0.623383 0.796435 -0.052021 0.036 Uiso 1 1 calc R U . . .
C4 C 0.6462(7) 0.4168(5) 0.197(4) 0.114(11) Uani 1 1 d G U . A -1
H4A H 0.613979 0.384598 0.241954 0.171 Uiso 1 1 calc R U . A -1
H4B H 0.668510 0.403772 0.085782 0.171 Uiso 1 1 calc R U . A -1
H4C H 0.685802 0.425301 0.281525 0.171 Uiso 1 1 calc R U . A -1
C3 C 0.5989(5) 0.4752(5) 0.166(3) 0.112(8) Uani 1 1 d G U . A -1
H3A H 0.558477 0.466482 0.081365 0.134 Uiso 1 1 calc R U . A -1
H3B H 0.575798 0.488049 0.277442 0.134 Uiso 1 1 calc R U . A -1
N2 N 0.6486(4) 0.5270(3) 0.0940(13) 0.027(3) Uani 1 1 d G U . A -1
H2D H 0.620312 0.560553 0.076840 0.033 Uiso 1 1 calc R U . A -1
H2E H 0.685309 0.535355 0.172252 0.033 Uiso 1 1 calc R U . A -1
H2F H 0.669278 0.515395 -0.009218 0.033 Uiso 1 1 calc R U . A -1

loop_
_atom_site_aniso_label
_atom_site_aniso_U_11
_atom_site_aniso_U_22
_atom_site_aniso_U_33
_atom_site_aniso_U_23
_atom_site_aniso_U_13
_atom_site_aniso_U_12
Bi1 0.00948(16) 0.02451(18) 0.01186(17) -0.0058(3) 0.0004(3) 0.00082(13)
Cl1 0.0141(13) 0.0356(18) 0.0161(13) -0.0025(14) 0.0026(11) 0.0022(12)
Cl2 0.0227(15) 0.069(2) 0.0105(13) -0.0094(16) -0.0016(12) -0.0179(17)
Cl3 0.0172(11) 0.0307(13) 0.0166(15) -0.0003(10) -0.0018(9) 0.0055(10)
Cl4 0.0223(14) 0.0380(15) 0.0183(14) -0.0018(13) -0.0120(10) -0.0023(12)
Cl5 0.0227(12) 0.0224(12) 0.076(3) -0.0143(18) 0.0179(18) 0.0006(10)
N1 0.021(4) 0.051(5) 0.015(5) -0.001(6) 0.004(5) -0.016(4)
C2 0.027(5) 0.041(6) 0.032(8) -0.002(7) 0.001(7) -0.005(5)
C1 0.028(6) 0.037(7) 0.025(6) -0.003(5) 0.001(5) 0.009(5)
C4 0.035(8) 0.063(10) 0.24(3) 0.017(15) 0.029(13) -0.016(7)
C3 0.095(11) 0.085(10) 0.15(2) 0.068(15) -0.050(15) -0.074(9)
N2 0.018(4) 0.030(5) 0.035(7) 0.007(4) -0.006(4) -0.005(3)

loop_
_atom_type_symbol
_atom_type_description
_atom_type_scat_dispersion_real
_atom_type_scat_dispersion_imag
_atom_type_scat_source
C C 0.0033 0.0016 'International Tables Vol C Tables 4.2.6.8 and 6.1.1.4'
H H 0.0000 0.0000 'International Tables Vol C Tables 4.2.6.8 and 6.1.1.4'
Bi Bi -4.1077 10.2566 'International Tables Vol C Tables 4.2.6.8 and 6.1.1.4'
Cl Cl 0.1484 0.1585 'International Tables Vol C Tables 4.2.6.8 and 6.1.1.4'
N N 0.0061 0.0033 'International Tables Vol C Tables 4.2.6.8 and 6.1.1.4'

loop_
_geom_angle_atom_site_label_1
_geom_angle_atom_site_label_2
_geom_angle_atom_site_label_3
_geom_angle
_geom_angle_site_symmetry_1
_geom_angle_site_symmetry_3
_geom_angle_publ_flag
Cl1 Bi1 Cl2 94.87(10) . . ?
Cl1 Bi1 Cl3 90.38(9) . . ?
Cl1 Bi1 Cl4 168.89(9) . 8_644 ?
Cl1 Bi1 Cl4 85.77(9) . . ?
Cl1 Bi1 Cl5 89.91(11) . . ?
Cl2 Bi1 Cl3 86.38(11) . . ?
Cl2 Bi1 Cl4 179.36(9) . . ?
Cl2 Bi1 Cl4 96.18(8) . 8_644 ?
Cl2 Bi1 Cl5 91.17(13) . . ?
Cl3 Bi1 Cl4 89.13(8) . 8_644 ?
Cl3 Bi1 Cl4 93.61(8) . . ?
Cl3 Bi1 Cl5 177.56(10) . . ?
Cl4 Bi1 Cl4 83.19(3) . 8_644 ?
Cl5 Bi1 Cl4 88.83(11) . . ?
Cl5 Bi1 Cl4 91.05(9) . 8_644 ?
Bi1 Cl4 Bi1 148.34(11) . 8_645 ?
H1A N1 H1B 109.5 . . ?
H1A N1 H1C 109.5 . . ?
H1B N1 H1C 109.5 . . ?
C1 N1 H1A 109.5 . . ?
C1 N1 H1B 109.5 . . ?
C1 N1 H1C 109.5 . . ?
H2A C2 H2B 109.5 . . ?
H2A C2 H2C 109.5 . . ?
H2B C2 H2C 109.5 . . ?
C1 C2 H2A 109.5 . . ?
C1 C2 H2B 109.5 . . ?
C1 C2 H2C 109.5 . . ?
N1 C1 C2 110.1(9) . . ?
N1 C1 H1D 109.6 . . ?
N1 C1 H1E 109.6 . . ?
C2 C1 H1D 109.6 . . ?
C2 C1 H1E 109.6 . . ?
H1D C1 H1E 108.2 . . ?
H4A C4 H4B 109.5 . . ?
H4A C4 H4C 109.5 . . ?
H4B C4 H4C 109.5 . . ?
C3 C4 H4A 109.5 . . ?
C3 C4 H4B 109.5 . . ?
C3 C4 H4C 109.5 . . ?
C4 C3 H3A 109.5 . . ?
C4 C3 H3B 109.5 . . ?
H3A C3 H3B 108.1 . . ?
N2 C3 C4 110.6 . . ?
N2 C3 H3A 109.5 . . ?
N2 C3 H3B 109.5 . . ?
C3 N2 H2D 109.5 . . ?
C3 N2 H2E 109.5 . . ?
C3 N2 H2F 109.5 . . ?
H2D N2 H2E 109.5 . . ?
H2D N2 H2F 109.5 . . ?
H2E N2 H2F 109.5 . . ?

loop_
_geom_bond_atom_site_label_1
_geom_bond_atom_site_label_2
_geom_bond_distance
_geom_bond_site_symmetry_2
_geom_bond_publ_flag
Bi1 Cl1 2.538(3) . ?
Bi1 Cl2 2.593(3) . ?
Bi1 Cl3 2.685(3) . ?
Bi1 Cl4 2.842(3) . ?
Bi1 Cl4 2.931(3) 8_644 ?
Bi1 Cl5 2.715(3) . ?
N1 H1A 0.8900 . ?
N1 H1B 0.8900 . ?
N1 H1C 0.8900 . ?
N1 C1 1.465(13) . ?
C2 H2A 0.9600 . ?
C2 H2B 0.9600 . ?
C2 H2C 0.9600 . ?
C2 C1 1.534(15) . ?
C1 H1D 0.9700 . ?
C1 H1E 0.9700 . ?
C4 H4A 0.9600 . ?
C4 H4B 0.9600 . ?
C4 H4C 0.9600 . ?
C4 C3 1.5320 . ?
C3 H3A 0.9700 . ?
C3 H3B 0.9700 . ?
C3 N2 1.5194 . ?
N2 H2D 0.8900 . ?
N2 H2E 0.8900 . ?
N2 H2F 0.8900 . ?
